data_4033215
loop_
_publ_author_name
'Yang, Ren-Yin'
'Sun, Jing'
'Tao, Yao'
'Sun, Qiu'
'Yan, Chao-Guo'

_publ_section_title
;
 TfOH-Catalyzed One-Pot Domino Reaction for Diastereoselective Synthesis
 of Polysubstituted Tetrahydrospiro[carbazole-1,3'-indoline]s.
;
_journal_issue 24
_journal_name_full 'The Journal of organic chemistry'
_journal_page_first 13277
_journal_page_last 13287
_journal_paper_doi 10.1021/acs.joc.7b02397
_journal_volume 82
_journal_year 2017
_chemical_formula_moiety 'C37 H33 Cl N2 O3, C2 H6 O'
_chemical_formula_sum 'C39 H39 Cl N2 O4'
_chemical_formula_weight 635.17
_space_group_crystal_system monoclinic
_space_group_IT_number 14
_space_group_name_Hall '-P 2ybc'
_space_group_name_H-M_alt 'P 1 21/c 1'
_symmetry_space_group_name_Hall '-P 2ybc'
_symmetry_space_group_name_H-M 'P 1 21/c 1'
_atom_sites_solution_hydrogens geom
_audit_creation_method SHELXL-2014/7
_cell_angle_alpha 90
_cell_angle_beta 94.106(2)
_cell_angle_gamma 90
_cell_formula_units_Z 4
_cell_length_a 8.4622(7)
_cell_length_b 18.6062(15)
_cell_length_c 22.0126(17)
_cell_measurement_reflns_used 9991
_cell_measurement_temperature 296(2)
_cell_measurement_theta_max 22.87
_cell_measurement_theta_min 2.19
_cell_volume 3457.0(5)
_computing_cell_refinement 'Bruker SAINT'
_computing_data_collection 'Bruker APEX2'
_computing_data_reduction 'Bruker SAINT'
_computing_molecular_graphics 'Bruker SHELXTL'
_computing_publication_material 'Bruker SHELXTL'
_computing_structure_refinement 'SHELXL-2014/7 (Sheldrick, 2014)'
_computing_structure_solution 'SHELXS-97 (Sheldrick 2008)'
_diffrn_ambient_temperature 296(2)
_diffrn_measured_fraction_theta_full 0.993
_diffrn_measured_fraction_theta_max 0.994
_diffrn_measurement_device_type 'CCD area detector'
_diffrn_measurement_method 'phi and omega scans'
_diffrn_radiation_source 'fine-focus sealed tube'
_diffrn_radiation_type MoK\a
_diffrn_radiation_wavelength 0.71073
_diffrn_reflns_av_R_equivalents 0.0590
_diffrn_reflns_av_unetI/netI 0.0586
_diffrn_reflns_Laue_measured_fraction_full 0.993
_diffrn_reflns_Laue_measured_fraction_max 0.994
_diffrn_reflns_limit_h_max 10
_diffrn_reflns_limit_h_min -10
_diffrn_reflns_limit_k_max 22
_diffrn_reflns_limit_k_min -22
_diffrn_reflns_limit_l_max 27
_diffrn_reflns_limit_l_min -27
_diffrn_reflns_number 29646
_diffrn_reflns_point_group_measured_fraction_full 0.993
_diffrn_reflns_point_group_measured_fraction_max 0.994
_diffrn_reflns_theta_full 25.242
_diffrn_reflns_theta_max 25.996
_diffrn_reflns_theta_min 2.154
_exptl_absorpt_coefficient_mu 0.153
_exptl_absorpt_correction_T_max 0.970
_exptl_absorpt_correction_T_min 0.958
_exptl_absorpt_correction_type multi-scan
_exptl_absorpt_process_details sadabs
_exptl_crystal_colour colorless
_exptl_crystal_density_diffrn 1.220
_exptl_crystal_description block
_exptl_crystal_F_000 1344
_exptl_crystal_size_max 0.280
_exptl_crystal_size_mid 0.260
_exptl_crystal_size_min 0.200
_refine_diff_density_max 0.608
_refine_diff_density_min -0.344
_refine_diff_density_rms 0.057
_refine_ls_extinction_method none
_refine_ls_goodness_of_fit_ref 1.060
_refine_ls_hydrogen_treatment constr
_refine_ls_matrix_type full
_refine_ls_number_parameters 474
_refine_ls_number_reflns 6756
_refine_ls_number_restraints 108
_refine_ls_restrained_S_all 1.055
_refine_ls_R_factor_all 0.1302
_refine_ls_R_factor_gt 0.0733
_refine_ls_shift/su_max 0.000
_refine_ls_shift/su_mean 0.000
_refine_ls_structure_factor_coef Fsqd
_refine_ls_weighting_details 'w=1/[\s^2^(Fo^2^)+(0.1260P)^2^+0.4057P] where P=(Fo^2^+2Fc^2^)/3'
_refine_ls_weighting_scheme calc
_refine_ls_wR_factor_gt 0.1993
_refine_ls_wR_factor_ref 0.2231
_reflns_Friedel_coverage 0.000
_reflns_number_gt 3969
_reflns_number_total 6756
_reflns_threshold_expression 'I > 2\s(I)'
_cod_data_source_file jo7b02397_si_002.cif
_cod_data_source_block 2d
_cod_depositor_comments 'Adding full bibliography for 4033209--4033221.cif.'
_cod_database_code 4033215
_shelx_shelxl_version_number 2014/7
_shelx_space_group_comment
; 
The symmetry employed for this shelxl refinement is uniquely defined 
by the following loop, which should always be used as a source of 
symmetry information in preference to the above space-group names. 
They are only intended as comments. 
;
_shelx_estimated_absorpt_t_min 0.958
_shelx_estimated_absorpt_t_max 0.970

loop_
_space_group_symop_operation_xyz
'x, y, z'
'-x, y+1/2, -z+1/2'
'-x, -y, -z'
'x, -y-1/2, z-1/2'

loop_
_atom_site_label
_atom_site_type_symbol
_atom_site_fract_x
_atom_site_fract_y
_atom_site_fract_z
_atom_site_U_iso_or_equiv
_atom_site_adp_type
_atom_site_occupancy
_atom_site_site_symmetry_order
_atom_site_calc_flag
_atom_site_refinement_flags_posn
_atom_site_refinement_flags_adp
_atom_site_refinement_flags_occupancy
_atom_site_disorder_assembly
_atom_site_disorder_group
C1 C 1.2272(7) 0.1441(4) 0.0796(2) 0.139(2) Uani 1 1 d . . . . .
H1A H 1.2089 0.0953 0.0915 0.208 Uiso 1 1 calc R U . . .
H1B H 1.3233 0.1465 0.0590 0.208 Uiso 1 1 calc R U . . .
H1C H 1.1401 0.1603 0.0527 0.208 Uiso 1 1 calc R U . . .
C2 C 1.2418(5) 0.1905(3) 0.13437(17) 0.0919(13) Uani 1 1 d . . . . .
H2A H 1.2698 0.2387 0.1224 0.110 Uiso 1 1 calc R U . . .
H2B H 1.3271 0.1725 0.1620 0.110 Uiso 1 1 calc R U . . .
C3 C 1.0909(4) 0.1937(2) 0.16758(15) 0.0684(9) Uani 1 1 d . . . . .
H3A H 1.0053 0.2115 0.1399 0.082 Uiso 1 1 calc R U . . .
H3B H 1.0631 0.1455 0.1799 0.082 Uiso 1 1 calc R U . . .
C4 C 1.1070(4) 0.24104(19) 0.22271(14) 0.0640(9) Uani 1 1 d . . . . .
H4A H 1.1907 0.2224 0.2507 0.077 Uiso 1 1 calc R U . . .
H4B H 1.1380 0.2888 0.2105 0.077 Uiso 1 1 calc R U . . .
C5 C 0.9324(4) 0.20789(16) 0.30460(13) 0.0477(7) Uani 1 1 d . . . . .
C6 C 0.7626(3) 0.22608(14) 0.32201(11) 0.0393(6) Uani 1 1 d . . . . .
C7 C 0.7053(3) 0.27608(14) 0.27082(11) 0.0406(6) Uani 1 1 d . . . . .
C8 C 0.5620(3) 0.30995(14) 0.25888(12) 0.0458(7) Uani 1 1 d . . . . .
H8 H 0.4802 0.3043 0.2845 0.055 Uiso 1 1 calc R U . . .
C9 C 0.5438(4) 0.35265(15) 0.20761(13) 0.0519(8) Uani 1 1 d . . . . .
C10 C 0.6637(5) 0.36180(17) 0.16974(14) 0.0638(9) Uani 1 1 d . . . . .
H10 H 0.6477 0.3911 0.1356 0.077 Uiso 1 1 calc R U . . .
C11 C 0.8080(4) 0.32825(17) 0.18147(13) 0.0597(8) Uani 1 1 d . . . . .
H11 H 0.8895 0.3345 0.1558 0.072 Uiso 1 1 calc R U . . .
C12 C 0.8276(4) 0.28526(15) 0.23227(12) 0.0469(7) Uani 1 1 d . . . . .
C13 C 0.6535(3) 0.15994(14) 0.32641(11) 0.0416(6) Uani 1 1 d . . . . .
H13 H 0.5460 0.1775 0.3315 0.050 Uiso 1 1 calc R U . . .
C14 C 0.6477(4) 0.11490(14) 0.26908(12) 0.0450(7) Uani 1 1 d . . . . .
C15 C 0.5029(3) 0.07361(14) 0.25052(11) 0.0421(7) Uani 1 1 d . . . . .
C16 C 0.3653(4) 0.07610(15) 0.28069(13) 0.0506(7) Uani 1 1 d . . . . .
H16 H 0.3627 0.1048 0.3152 0.061 Uiso 1 1 calc R U . . .
C17 C 0.2319(4) 0.03755(15) 0.26146(14) 0.0537(8) Uani 1 1 d . . . . .
H17 H 0.1406 0.0405 0.2825 0.064 Uiso 1 1 calc R U . . .
C18 C 0.2362(4) -0.00549(15) 0.21049(14) 0.0512(7) Uani 1 1 d . . . . .
C19 C -0.0333(4) -0.0429(2) 0.2165(2) 0.0940(13) Uani 1 1 d . . . . .
H19A H -0.0138 -0.0547 0.2588 0.141 Uiso 1 1 calc R U . . .
H19B H -0.1075 -0.0765 0.1976 0.141 Uiso 1 1 calc R U . . .
H19C H -0.0763 0.0048 0.2128 0.141 Uiso 1 1 calc R U . . .
C20 C 0.3723(4) -0.00958(16) 0.17969(14) 0.0555(8) Uani 1 1 d . . . . .
H20 H 0.3749 -0.0390 0.1456 0.067 Uiso 1 1 calc R U . . .
C21 C 0.5035(4) 0.02943(14) 0.19909(13) 0.0498(7) Uani 1 1 d . . . . .
H21 H 0.5943 0.0265 0.1778 0.060 Uiso 1 1 calc R U . . .
C22 C 0.7503(11) 0.0539(5) 0.5237(3) 0.0726(18) Uani 0.453(9) 1 d D U P A 1
H22A H 0.6483 0.0362 0.5152 0.087 Uiso 0.453(9) 1 calc R U P A 1
C23 C 0.8524(11) 0.0194(4) 0.5661(4) 0.0733(18) Uani 0.453(9) 1 d D U P A 1
H23A H 0.8185 -0.0217 0.5854 0.088 Uiso 0.453(9) 1 calc R U P A 1
C24 C 1.0034(11) 0.0447(4) 0.5804(3) 0.0734(18) Uani 0.453(9) 1 d D U P A 1
H24A H 1.0696 0.0222 0.6101 0.088 Uiso 0.453(9) 1 calc R U P A 1
C25 C 1.0555(11) 0.1047(4) 0.5496(3) 0.0733(18) Uani 0.453(9) 1 d D U P A 1
H25A H 1.1583 0.1214 0.5579 0.088 Uiso 0.453(9) 1 calc R U P A 1
C26 C 0.9539(10) 0.1400(4) 0.5064(4) 0.0726(18) Uani 0.453(9) 1 d D U P A 1
H26A H 0.9890 0.1801 0.4861 0.087 Uiso 0.453(9) 1 calc R U P A 1
C27 C 0.7993(11) 0.1147(6) 0.4938(6) 0.0717(18) Uani 0.453(9) 1 d D U P A 1
C22' C 0.6694(14) 0.0538(5) 0.5144(3) 0.104(2) Uani 0.547(9) 1 d D U P A 2
H22B H 0.5626 0.0490 0.5019 0.125 Uiso 0.547(9) 1 calc R U P A 2
C23' C 0.7406(13) 0.0045(4) 0.5556(3) 0.105(2) Uani 0.547(9) 1 d D U P A 2
H23B H 0.6823 -0.0343 0.5684 0.126 Uiso 0.547(9) 1 calc R U P A 2
C24' C 0.8981(12) 0.0128(5) 0.5779(4) 0.105(2) Uani 0.547(9) 1 d D U P A 2
H24B H 0.9439 -0.0198 0.6060 0.126 Uiso 0.547(9) 1 calc R U P A 2
C25' C 0.9858(11) 0.0699(5) 0.5580(3) 0.105(2) Uani 0.547(9) 1 d D U P A 2
H25B H 1.0902 0.0772 0.5729 0.125 Uiso 0.547(9) 1 calc R U P A 2
C26' C 0.9121(12) 0.1160(5) 0.5150(3) 0.104(2) Uani 0.547(9) 1 d D U P A 2
H26B H 0.9721 0.1536 0.5008 0.125 Uiso 0.547(9) 1 calc R U P A 2
C27' C 0.7563(12) 0.1103(7) 0.4916(5) 0.103(2) Uani 0.547(9) 1 d D U P A 2
C28 C 0.6864(4) 0.15330(15) 0.44272(12) 0.0553(8) Uani 1 1 d . . . . .
H28A H 0.5761 0.1505 0.4535 0.066 Uiso 0.453(9) 1 calc R U P A 1
H28B H 0.5725 0.1540 0.4482 0.066 Uiso 0.547(9) 1 calc R U P A 2
C29 C 0.7045(4) 0.11360(15) 0.38202(12) 0.0530(8) Uani 1 1 d . . . . .
H29A H 0.8143 0.0995 0.3798 0.064 Uiso 1 1 calc R U . . .
H29B H 0.6409 0.0702 0.3811 0.064 Uiso 1 1 calc R U . . .
C30 C 0.7704(3) 0.26103(14) 0.38344(11) 0.0409(6) Uani 1 1 d . . . . .
C31 C 0.7342(3) 0.23044(15) 0.43668(11) 0.0453(7) Uani 1 1 d . . . . .
C32 C 0.7461(4) 0.28637(16) 0.48188(12) 0.0512(8) Uani 1 1 d . . . . .
C33 C 0.7149(4) 0.2893(2) 0.54339(14) 0.0681(10) Uani 1 1 d . . . . .
H33 H 0.6813 0.2488 0.5636 0.082 Uiso 1 1 calc R U . . .
C34 C 0.7356(5) 0.3546(2) 0.57310(15) 0.0851(12) Uani 1 1 d . . . . .
H34 H 0.7170 0.3578 0.6141 0.102 Uiso 1 1 calc R U . . .
C35 C 0.7833(6) 0.4148(2) 0.54310(19) 0.0959(14) Uani 1 1 d . . . . .
H35 H 0.7944 0.4579 0.5644 0.115 Uiso 1 1 calc R U . . .
C36 C 0.8146(5) 0.41362(19) 0.48339(16) 0.0753(11) Uani 1 1 d . . . . .
H36 H 0.8481 0.4546 0.4638 0.090 Uiso 1 1 calc R U . . .
C37 C 0.7947(4) 0.34892(16) 0.45323(13) 0.0527(8) Uani 1 1 d . . . . .
Cl1 Cl 0.36542(11) 0.39816(5) 0.19079(4) 0.0770(3) Uani 1 1 d . . . . .
N1 N 0.9612(3) 0.24640(13) 0.25437(11) 0.0507(6) Uani 1 1 d . . . . .
N2 N 0.8098(3) 0.33213(12) 0.39265(10) 0.0481(6) Uani 1 1 d . . . . .
H2 H 0.8391 0.3613 0.3653 0.058 Uiso 1 1 calc R U . . .
O1 O 1.0272(2) 0.16896(12) 0.33299(10) 0.0639(6) Uani 1 1 d . . . . .
O2 O 0.7627(3) 0.11196(11) 0.23890(10) 0.0650(6) Uani 1 1 d . . . . .
O3 O 0.1117(3) -0.04614(12) 0.18729(11) 0.0706(7) Uani 1 1 d . . . . .
O4 O 0.3083(6) 0.2343(5) 0.3780(3) 0.273(4) Uani 1 1 d . . . . .
H4 H 0.2449 0.2012 0.3795 0.409 Uiso 1 1 calc R U . . .
C38 C 0.2830(10) 0.2819(7) 0.4212(4) 0.240(7) Uani 1 1 d . . . . .
H38A H 0.3305 0.2632 0.4594 0.288 Uiso 1 1 calc R U . . .
H38B H 0.1696 0.2843 0.4250 0.288 Uiso 1 1 calc R U . . .
C39 C 0.3383(13) 0.3531(9) 0.4148(4) 0.254(6) Uani 1 1 d . . . . .
H39A H 0.4520 0.3530 0.4164 0.381 Uiso 1 1 calc R U . . .
H39B H 0.3035 0.3822 0.4473 0.381 Uiso 1 1 calc R U . . .
H39C H 0.2970 0.3723 0.3765 0.381 Uiso 1 1 calc R U . . .

loop_
_atom_site_aniso_label
_atom_site_aniso_U_11
_atom_site_aniso_U_22
_atom_site_aniso_U_33
_atom_site_aniso_U_23
_atom_site_aniso_U_13
_atom_site_aniso_U_12
C1 0.138(5) 0.200(6) 0.081(3) 0.002(4) 0.036(3) 0.047(4)
C2 0.087(3) 0.126(4) 0.066(2) 0.005(2) 0.031(2) 0.023(2)
C3 0.060(2) 0.088(3) 0.058(2) 0.0011(18) 0.0120(17) 0.0019(18)
C4 0.0470(19) 0.085(2) 0.0617(19) -0.0044(18) 0.0170(16) -0.0117(16)
C5 0.0478(18) 0.0545(18) 0.0405(15) -0.0036(14) 0.0010(14) -0.0049(14)
C6 0.0428(16) 0.0421(15) 0.0330(13) 0.0017(11) 0.0017(12) 0.0007(12)
C7 0.0479(17) 0.0412(15) 0.0321(13) -0.0020(11) 0.0000(13) -0.0097(12)
C8 0.0467(18) 0.0466(16) 0.0433(15) 0.0020(13) -0.0015(14) -0.0070(13)
C9 0.062(2) 0.0441(16) 0.0471(16) 0.0066(14) -0.0121(15) -0.0065(14)
C10 0.093(3) 0.0550(19) 0.0416(16) 0.0131(15) -0.0041(18) -0.0134(19)
C11 0.068(2) 0.066(2) 0.0466(17) 0.0119(15) 0.0147(16) -0.0108(17)
C12 0.0521(18) 0.0476(16) 0.0412(15) -0.0016(13) 0.0045(14) -0.0105(14)
C13 0.0488(17) 0.0401(15) 0.0361(13) 0.0023(12) 0.0051(12) -0.0003(12)
C14 0.0535(18) 0.0391(15) 0.0430(15) 0.0019(12) 0.0085(14) 0.0003(13)
C15 0.0531(18) 0.0365(14) 0.0369(14) -0.0015(12) 0.0054(13) -0.0016(12)
C16 0.062(2) 0.0459(16) 0.0445(15) -0.0084(13) 0.0107(15) -0.0029(14)
C17 0.0508(19) 0.0513(18) 0.0608(18) -0.0079(15) 0.0164(16) -0.0047(14)
C18 0.0523(19) 0.0398(16) 0.0616(18) -0.0082(14) 0.0051(16) -0.0018(13)
C19 0.052(2) 0.088(3) 0.143(4) -0.040(3) 0.014(2) -0.0095(18)
C20 0.064(2) 0.0499(17) 0.0528(17) -0.0210(14) 0.0077(16) -0.0021(15)
C21 0.0537(19) 0.0474(17) 0.0496(16) -0.0050(14) 0.0136(15) -0.0001(14)
C22 0.116(4) 0.061(2) 0.040(2) 0.0127(17) -0.003(2) 0.042(2)
C23 0.116(4) 0.062(2) 0.040(2) 0.0127(17) -0.003(2) 0.043(2)
C24 0.117(4) 0.062(2) 0.041(2) 0.0124(17) -0.004(2) 0.043(2)
C25 0.116(4) 0.062(2) 0.041(2) 0.0127(17) -0.004(2) 0.043(2)
C26 0.115(4) 0.061(2) 0.040(2) 0.0125(17) -0.004(2) 0.043(2)
C27 0.115(4) 0.060(2) 0.039(2) 0.0120(17) -0.003(2) 0.042(2)
C22' 0.184(5) 0.088(3) 0.044(2) 0.0229(19) 0.022(2) 0.060(3)
C23' 0.184(5) 0.089(3) 0.045(2) 0.0229(19) 0.022(2) 0.061(3)
C24' 0.184(5) 0.089(3) 0.044(2) 0.0221(19) 0.022(2) 0.062(3)
C25' 0.184(5) 0.088(3) 0.044(2) 0.0222(19) 0.022(2) 0.062(3)
C26' 0.183(5) 0.088(3) 0.043(2) 0.0219(19) 0.023(2) 0.061(3)
C27' 0.183(5) 0.087(3) 0.042(2) 0.0217(19) 0.023(2) 0.061(3)
C28 0.077(2) 0.0510(18) 0.0396(15) 0.0064(13) 0.0141(15) 0.0070(15)
C29 0.073(2) 0.0429(16) 0.0439(16) 0.0034(13) 0.0079(15) 0.0012(14)
C30 0.0417(16) 0.0411(15) 0.0389(14) -0.0014(12) -0.0056(12) 0.0031(12)
C31 0.0518(18) 0.0490(16) 0.0348(14) 0.0032(13) 0.0006(13) 0.0102(13)
C32 0.0549(19) 0.0579(19) 0.0396(15) -0.0023(14) -0.0055(14) 0.0182(14)
C33 0.081(3) 0.081(2) 0.0421(17) -0.0022(17) 0.0013(17) 0.0262(19)
C34 0.120(3) 0.091(3) 0.0424(18) -0.021(2) -0.004(2) 0.032(3)
C35 0.132(4) 0.079(3) 0.073(3) -0.038(2) -0.016(3) 0.015(3)
C36 0.098(3) 0.057(2) 0.068(2) -0.0165(17) -0.013(2) 0.0031(18)
C37 0.0586(19) 0.0523(18) 0.0453(16) -0.0099(15) -0.0101(14) 0.0080(15)
Cl1 0.0726(6) 0.0639(6) 0.0899(7) 0.0172(5) -0.0273(5) 0.0024(4)
N1 0.0386(14) 0.0645(16) 0.0497(14) -0.0015(12) 0.0081(12) -0.0078(12)
N2 0.0538(15) 0.0456(14) 0.0441(13) -0.0017(11) -0.0018(11) -0.0012(11)
O1 0.0502(13) 0.0784(15) 0.0622(13) 0.0016(11) -0.0027(11) 0.0180(11)
O2 0.0615(14) 0.0729(15) 0.0629(13) -0.0208(11) 0.0214(12) -0.0150(11)
O3 0.0539(14) 0.0624(14) 0.0958(17) -0.0283(13) 0.0085(13) -0.0075(11)
O4 0.097(3) 0.485(11) 0.236(6) -0.197(7) 0.007(3) -0.054(5)
C38 0.135(6) 0.382(16) 0.206(9) -0.220(11) 0.038(6) -0.047(8)
C39 0.192(10) 0.44(2) 0.131(6) -0.010(10) -0.004(6) 0.048(12)

loop_
_atom_type_symbol
_atom_type_description
_atom_type_scat_dispersion_real
_atom_type_scat_dispersion_imag
_atom_type_scat_source
C C 0.0033 0.0016 'International Tables Vol C Tables 4.2.6.8 and 6.1.1.4'
H H 0.0000 0.0000 'International Tables Vol C Tables 4.2.6.8 and 6.1.1.4'
N N 0.0061 0.0033 'International Tables Vol C Tables 4.2.6.8 and 6.1.1.4'
O O 0.0106 0.0060 'International Tables Vol C Tables 4.2.6.8 and 6.1.1.4'
Cl Cl 0.1484 0.1585 'International Tables Vol C Tables 4.2.6.8 and 6.1.1.4'

loop_
_geom_angle_atom_site_label_1
_geom_angle_atom_site_label_2
_geom_angle_atom_site_label_3
_geom_angle
C2 C1 H1A 109.5
C2 C1 H1B 109.5
H1A C1 H1B 109.5
C2 C1 H1C 109.5
H1A C1 H1C 109.5
H1B C1 H1C 109.5
C1 C2 C3 113.0(4)
C1 C2 H2A 109.0
C3 C2 H2A 109.0
C1 C2 H2B 109.0
C3 C2 H2B 109.0
H2A C2 H2B 107.8
C4 C3 C2 112.5(3)
C4 C3 H3A 109.1
C2 C3 H3A 109.1
C4 C3 H3B 109.1
C2 C3 H3B 109.1
H3A C3 H3B 107.8
N1 C4 C3 113.3(3)
N1 C4 H4A 108.9
C3 C4 H4A 108.9
N1 C4 H4B 108.9
C3 C4 H4B 108.9
H4A C4 H4B 107.7
O1 C5 N1 125.6(3)
O1 C5 C6 126.2(3)
N1 C5 C6 108.1(2)
C30 C6 C7 113.3(2)
C30 C6 C13 106.1(2)
C7 C6 C13 112.0(2)
C30 C6 C5 109.6(2)
C7 C6 C5 101.7(2)
C13 C6 C5 114.2(2)
C8 C7 C12 120.7(2)
C8 C7 C6 130.9(2)
C12 C7 C6 108.4(2)
C7 C8 C9 117.8(3)
C7 C8 H8 121.1
C9 C8 H8 121.1
C10 C9 C8 121.7(3)
C10 C9 Cl1 118.5(2)
C8 C9 Cl1 119.8(2)
C9 C10 C11 121.0(3)
C9 C10 H10 119.5
C11 C10 H10 119.5
C12 C11 C10 118.0(3)
C12 C11 H11 121.0
C10 C11 H11 121.0
C11 C12 C7 121.0(3)
C11 C12 N1 129.1(3)
C7 C12 N1 110.0(2)
C14 C13 C29 110.2(2)
C14 C13 C6 111.9(2)
C29 C13 C6 111.2(2)
C14 C13 H13 107.8
C29 C13 H13 107.8
C6 C13 H13 107.8
O2 C14 C15 120.3(2)
O2 C14 C13 120.0(3)
C15 C14 C13 119.7(2)
C16 C15 C21 117.4(3)
C16 C15 C14 124.0(2)
C21 C15 C14 118.5(2)
C17 C16 C15 122.3(3)
C17 C16 H16 118.8
C15 C16 H16 118.8
C16 C17 C18 118.9(3)
C16 C17 H17 120.6
C18 C17 H17 120.6
O3 C18 C20 115.7(3)
O3 C18 C17 124.1(3)
C20 C18 C17 120.2(3)
O3 C19 H19A 109.5
O3 C19 H19B 109.5
H19A C19 H19B 109.5
O3 C19 H19C 109.5
H19A C19 H19C 109.5
H19B C19 H19C 109.5
C21 C20 C18 120.3(3)
C21 C20 H20 119.9
C18 C20 H20 119.9
C20 C21 C15 120.9(3)
C20 C21 H21 119.5
C15 C21 H21 119.5
C23 C22 C27 120.4(8)
C23 C22 H22A 119.8
C27 C22 H22A 119.8
C24 C23 C22 121.2(8)
C24 C23 H23A 119.4
C22 C23 H23A 119.4
C23 C24 C25 119.0(7)
C23 C24 H24A 120.5
C25 C24 H24A 120.5
C24 C25 C26 120.4(8)
C24 C25 H25A 119.8
C26 C25 H25A 119.8
C25 C26 C27 119.8(8)
C25 C26 H26A 120.1
C27 C26 H26A 120.1
C22 C27 C26 119.1(8)
C22 C27 C28 121.2(6)
C26 C27 C28 119.5(7)
C27' C22' C23' 121.0(9)
C27' C22' H22B 119.5
C23' C22' H22B 119.5
C24' C23' C22' 120.9(8)
C24' C23' H23B 119.6
C22' C23' H23B 119.6
C25' C24' C23' 119.5(7)
C25' C24' H24B 120.2
C23' C24' H24B 120.2
C24' C25' C26' 117.6(7)
C24' C25' H25B 121.2
C26' C25' H25B 121.2
C27' C26' C25' 125.0(8)
C27' C26' H26B 117.5
C25' C26' H26B 117.5
C26' C27' C22' 115.9(9)
C26' C27' C28 124.5(8)
C22' C27' C28 119.3(6)
C27' C28 C31 120.1(5)
C27' C28 C29 108.7(6)
C31 C28 C29 109.7(2)
C31 C28 C27 110.0(4)
C29 C28 C27 107.6(5)
C31 C28 H28A 109.8
C29 C28 H28A 109.8
C27 C28 H28A 109.8
C27' C28 H28B 105.8
C31 C28 H28B 105.8
C29 C28 H28B 105.8
C13 C29 C28 112.5(2)
C13 C29 H29A 109.1
C28 C29 H29A 109.1
C13 C29 H29B 109.1
C28 C29 H29B 109.1
H29A C29 H29B 107.8
C31 C30 N2 110.1(2)
C31 C30 C6 126.8(2)
N2 C30 C6 123.0(2)
C30 C31 C32 106.5(2)
C30 C31 C28 123.8(2)
C32 C31 C28 129.6(2)
C33 C32 C37 119.0(3)
C33 C32 C31 133.6(3)
C37 C32 C31 107.4(2)
C34 C33 C32 117.7(3)
C34 C33 H33 121.1
C32 C33 H33 121.1
C35 C34 C33 121.3(3)
C35 C34 H34 119.4
C33 C34 H34 119.4
C36 C35 C34 122.4(3)
C36 C35 H35 118.8
C34 C35 H35 118.8
C35 C36 C37 117.0(4)
C35 C36 H36 121.5
C37 C36 H36 121.5
C36 C37 N2 130.1(3)
C36 C37 C32 122.6(3)
N2 C37 C32 107.3(2)
C5 N1 C12 111.7(2)
C5 N1 C4 124.0(3)
C12 N1 C4 123.9(2)
C30 N2 C37 108.7(2)
C30 N2 H2 125.6
C37 N2 H2 125.6
C18 O3 C19 118.2(2)
C38 O4 H4 109.5
O4 C38 C39 118.8(10)
O4 C38 H38A 107.6
C39 C38 H38A 107.6
O4 C38 H38B 107.6
C39 C38 H38B 107.6
H38A C38 H38B 107.0
C38 C39 H39A 109.5
C38 C39 H39B 109.5
H39A C39 H39B 109.5
C38 C39 H39C 109.5
H39A C39 H39C 109.5
H39B C39 H39C 109.5

loop_
_geom_bond_atom_site_label_1
_geom_bond_atom_site_label_2
_geom_bond_distance
C1 C2 1.481(6)
C1 H1A 0.9600
C1 H1B 0.9600
C1 H1C 0.9600
C2 C3 1.518(5)
C2 H2A 0.9700
C2 H2B 0.9700
C3 C4 1.498(4)
C3 H3A 0.9700
C3 H3B 0.9700
C4 N1 1.463(4)
C4 H4A 0.9700
C4 H4B 0.9700
C5 O1 1.219(3)
C5 N1 1.354(4)
C5 C6 1.551(4)
C6 C30 1.498(3)
C6 C7 1.514(4)
C6 C13 1.546(4)
C7 C8 1.375(4)
C7 C12 1.395(4)
C8 C9 1.380(4)
C8 H8 0.9300
C9 C10 1.370(4)
C9 Cl1 1.747(3)
C10 C11 1.379(5)
C10 H10 0.9300
C11 C12 1.375(4)
C11 H11 0.9300
C12 N1 1.400(4)
C13 C14 1.513(4)
C13 C29 1.534(4)
C13 H13 0.9800
C14 O2 1.218(3)
C14 C15 1.479(4)
C15 C16 1.382(4)
C15 C21 1.399(4)
C16 C17 1.378(4)
C16 H16 0.9300
C17 C18 1.381(4)
C17 H17 0.9300
C18 O3 1.366(4)
C18 C20 1.380(4)
C19 O3 1.427(4)
C19 H19A 0.9600
C19 H19B 0.9600
C19 H19C 0.9600
C20 C21 1.369(4)
C20 H20 0.9300
C21 H21 0.9300
C22 C23 1.385(5)
C22 C27 1.386(5)
C22 H22A 0.9300
C23 C24 1.377(5)
C23 H23A 0.9300
C24 C25 1.392(5)
C24 H24A 0.9300
C25 C26 1.399(5)
C25 H25A 0.9300
C26 C27 1.400(5)
C26 H26A 0.9300
C27 C28 1.594(10)
C22' C27' 1.396(5)
C22' C23' 1.396(5)
C22' H22B 0.9300
C23' C24' 1.396(5)
C23' H23B 0.9300
C24' C25' 1.385(5)
C24' H24B 0.9300
C25' C26' 1.393(5)
C25' H25B 0.9300
C26' C27' 1.384(5)
C26' H26B 0.9300
C27' C28 1.434(10)
C28 C31 1.500(4)
C28 C29 1.544(4)
C28 H28A 0.9800
C28 H28B 0.9800
C29 H29A 0.9700
C29 H29B 0.9700
C30 C31 1.358(4)
C30 N2 1.376(3)
C31 C32 1.438(4)
C32 C33 1.399(4)
C32 C37 1.400(4)
C33 C34 1.385(5)
C33 H33 0.9300
C34 C35 1.376(6)
C34 H34 0.9300
C35 C36 1.360(5)
C35 H35 0.9300
C36 C37 1.379(4)
C36 H36 0.9300
C37 N2 1.385(3)
N2 H2 0.8600
O4 C38 1.328(8)
O4 H4 0.8200
C38 C39 1.415(15)
C38 H38A 0.9700
C38 H38B 0.9700
C39 H39A 0.9600
C39 H39B 0.9600
C39 H39C 0.9600
